data_2213174
loop_
_publ_author_name
'B. Thimme Gowda'
'Sabine Foro'
'Hartmut Fuess '

_publ_section_title
;
 <i>N</i>-(3-Methylphenyl)methanesulfonamide
;
_journal_coeditor_code BT2331
_journal_issue 5
_journal_name_full 'Acta Crystallographica Section E'
_journal_page_first o2338
_journal_page_last o2338
_journal_paper_doi 10.1107/S1600536807016443
_journal_volume 63
_journal_year 2007
_chemical_formula_iupac 'C8 H11 N O2 S'
_chemical_formula_moiety 'C8 H11 N O2 S'
_chemical_formula_sum 'C8 H11 N O2 S'
_chemical_formula_weight 185.24
_chemical_name_common Methanesulfon-3-methylanilide
_chemical_name_systematic
;
N-(3-Methylphenyl)methanesulfonamide
;
_space_group_IT_number 56
_symmetry_cell_setting orthorhombic
_symmetry_space_group_name_Hall '-P 2ab 2ac'
_symmetry_space_group_name_H-M 'P c c n'
_atom_sites_solution_hydrogens difmap
_atom_sites_solution_primary direct
_atom_sites_solution_secondary difmap
_audit_creation_method SHELXL-97
_cell_angle_alpha 90.00
_cell_angle_beta 90.00
_cell_angle_gamma 90.00
_cell_formula_units_Z 8
_cell_length_a 23.218(2)
_cell_length_b 8.4933(7)
_cell_length_c 9.2561(8)
_cell_measurement_reflns_used 25
_cell_measurement_temperature 299(2)
_cell_measurement_theta_max 22.77
_cell_measurement_theta_min 3.80
_cell_volume 1825.3(3)
_computing_cell_refinement CAD-4-PC
_computing_data_collection 'CAD-4-PC (Enraf--Nonius, 1996)'
_computing_data_reduction 'REDU4 (Stoe & Cie, 1987)'
_computing_molecular_graphics 'PLATON (Spek, 2003)'
_computing_publication_material SHELXL97
_computing_structure_refinement 'SHELXL97 (Sheldrick, 1997)'
_computing_structure_solution 'SHELXS97 (Sheldrick, 1997)'
_diffrn_ambient_temperature 299(2)
_diffrn_measured_fraction_theta_full 1.000
_diffrn_measured_fraction_theta_max 1.000
_diffrn_measurement_device_type 'Enraf--Nonius CAD-4'
_diffrn_measurement_method \w/2\q
_diffrn_radiation_monochromator graphite
_diffrn_radiation_source 'fine-focus sealed tube'
_diffrn_radiation_type CuK\a
_diffrn_radiation_wavelength 1.54180
_diffrn_reflns_av_R_equivalents 0.0438
_diffrn_reflns_av_sigmaI/netI 0.0770
_diffrn_reflns_limit_h_max 0
_diffrn_reflns_limit_h_min -27
_diffrn_reflns_limit_k_max 2
_diffrn_reflns_limit_k_min -10
_diffrn_reflns_limit_l_max 0
_diffrn_reflns_limit_l_min -11
_diffrn_reflns_number 1875
_diffrn_reflns_theta_full 66.83
_diffrn_reflns_theta_max 66.83
_diffrn_reflns_theta_min 3.81
_diffrn_standards_decay_% 2.2
_diffrn_standards_interval_time 120
_diffrn_standards_number 3
_exptl_absorpt_coefficient_mu 2.839
_exptl_absorpt_correction_T_max 0.8585
_exptl_absorpt_correction_T_min 0.6225
_exptl_absorpt_correction_type psi-scan
_exptl_absorpt_process_details '(North <i>et al.</i>,  1968)'
_exptl_crystal_colour colourless
_exptl_crystal_density_diffrn 1.348
_exptl_crystal_density_method 'not measured'
_exptl_crystal_description laminar
_exptl_crystal_F_000 784
_exptl_crystal_size_max 0.25
_exptl_crystal_size_mid 0.10
_exptl_crystal_size_min 0.03
_refine_diff_density_max 0.198
_refine_diff_density_min -0.360
_refine_ls_extinction_method none
_refine_ls_goodness_of_fit_ref 1.021
_refine_ls_hydrogen_treatment mixed
_refine_ls_matrix_type full
_refine_ls_number_parameters 124
_refine_ls_number_reflns 1618
_refine_ls_number_restraints 1
_refine_ls_restrained_S_all 1.020
_refine_ls_R_factor_all 0.1096
_refine_ls_R_factor_gt 0.0477
_refine_ls_shift/su_max 0.000
_refine_ls_shift/su_mean 0.000
_refine_ls_structure_factor_coef Fsqd
_refine_ls_weighting_details 'calc w=1/[\s^2^(Fo^2^)+(0.0551P)^2^] where P=(Fo^2^+2Fc^2^)/3'
_refine_ls_weighting_scheme calc
_refine_ls_wR_factor_gt 0.1057
_refine_ls_wR_factor_ref 0.1240
_reflns_number_gt 975
_reflns_number_total 1618
_reflns_threshold_expression I>2\s(I)
_cod_data_source_file bt2331.cif
_cod_data_source_block I
_cod_depositor_comments
;
The following automatic conversions were performed:
'_exptl_absorpt_correction_type' value 'Psi-scan' changed to 'psi-scan'
according to '/home/saulius/struct/CIF-dictionaries/cif_core.dic'
dictionary named 'cif_core.dic' version 2.4.1 from 2010-06-29.

Automatic conversion script
Id: cif_fix_enum 1527 2010-12-29 10:47:43Z saulius 

The following automatic conversions were performed:

'_exptl_absorpt_correction_type' value 'Psi-scan' changed to
'psi-scan' according to
/home/saulius/struct/CIF-dictionaries/cif_core.dic dictionary named
'cif_core.dic' version 2.4.1 from 2010-06-29.

Automatic conversion script
Id: cif_fix_values 1715 2011-07-08 13:25:40Z adriana 
;
_cod_database_code 2213174
_cod_database_fobs_code 2213174

loop_
_symmetry_equiv_pos_as_xyz
'x, y, z'
'-x+1/2, -y+1/2, z'
'x+1/2, -y, -z+1/2'
'-x, y+1/2, -z+1/2'
'-x, -y, -z'
'x-1/2, y-1/2, -z'
'-x-1/2, y, z-1/2'
'x, -y-1/2, z-1/2'

loop_
_atom_site_type_symbol
_atom_site_label
_atom_site_fract_x
_atom_site_fract_y
_atom_site_fract_z
_atom_site_U_iso_or_equiv
_atom_site_adp_type
_atom_site_calc_flag
_atom_site_refinement_flags
_atom_site_occupancy
C C1 0.49810(16) 0.2700(5) 0.0568(4) 0.0565(10) Uani d . 1
H H1A 0.5140 0.3265 0.1373 0.068 Uiso calc R 1
H H1B 0.4865 0.3432 -0.0166 0.068 Uiso calc R 1
H H1C 0.5267 0.1999 0.0183 0.068 Uiso calc R 1
C C6 0.37038(14) 0.4150(4) 0.1081(4) 0.0370(8) Uani d . 1
C C7 0.33344(16) 0.3904(5) -0.0062(4) 0.0435(9) Uani d . 1
H H7 0.3240(15) 0.295(4) -0.033(4) 0.052 Uiso d . 1
C C8 0.31135(16) 0.5164(5) -0.0843(4) 0.0492(10) Uani d . 1
C C9 0.32608(18) 0.6653(6) -0.0410(5) 0.0575(11) Uani d . 1
H H9 0.3117(16) 0.744(6) -0.089(5) 0.069 Uiso d . 1
C C10 0.36123(19) 0.6921(5) 0.0767(5) 0.0567(12) Uani d . 1
H H10 0.3701(16) 0.791(5) 0.105(5) 0.068 Uiso d . 1
C C11 0.38420(17) 0.5653(5) 0.1511(4) 0.0487(10) Uani d . 1
H H11 0.4078(16) 0.577(5) 0.230(4) 0.058 Uiso d . 1
C C12 0.27302(19) 0.4873(6) -0.2119(5) 0.0807(16) Uani d . 1
H H12A 0.2589 0.5860 -0.2480 0.097 Uiso calc R 1
H H12B 0.2411 0.4226 -0.1831 0.097 Uiso calc R 1
H H12C 0.2945 0.4348 -0.2863 0.097 Uiso calc R 1
N N5 0.39317(13) 0.2824(4) 0.1876(3) 0.0431(8) Uani d D 1
H H5N 0.4022(15) 0.309(4) 0.2740(17) 0.052 Uiso d D 1
O O3 0.41179(11) 0.0963(3) -0.0128(2) 0.0502(7) Uani d . 1
O O4 0.45564(12) 0.0557(3) 0.2256(3) 0.0597(8) Uani d . 1
S S2 0.43830(4) 0.16131(9) 0.11400(8) 0.0400(3) Uani d . 1

loop_
_atom_site_aniso_label
_atom_site_aniso_U_11
_atom_site_aniso_U_22
_atom_site_aniso_U_33
_atom_site_aniso_U_12
_atom_site_aniso_U_13
_atom_site_aniso_U_23
C1 0.060(2) 0.046(2) 0.063(2) -0.005(2) -0.002(2) -0.004(2)
C6 0.0430(19) 0.0377(17) 0.0302(16) 0.0040(16) 0.0050(16) 0.0004(18)
C7 0.048(2) 0.043(2) 0.0400(19) 0.0059(18) -0.0015(18) -0.0052(19)
C8 0.047(2) 0.053(2) 0.048(2) 0.0124(19) -0.0021(19) 0.005(2)
C9 0.053(3) 0.055(3) 0.064(3) 0.012(2) 0.002(2) 0.018(3)
C10 0.052(2) 0.037(2) 0.081(3) -0.0026(19) 0.007(2) 0.000(2)
C11 0.053(2) 0.046(2) 0.046(2) 0.000(2) -0.0027(19) -0.003(2)
C12 0.086(3) 0.084(4) 0.072(3) 0.028(3) -0.034(3) -0.005(3)
N5 0.0595(19) 0.0441(18) 0.0256(14) 0.0099(16) -0.0017(15) 0.0024(14)
O3 0.0723(17) 0.0407(14) 0.0375(13) 0.0003(14) -0.0112(12) -0.0093(12)
O4 0.088(2) 0.0473(15) 0.0436(14) 0.0134(15) -0.0116(14) 0.0162(13)
S2 0.0588(5) 0.0311(4) 0.0302(4) 0.0028(4) -0.0063(4) 0.0011(4)

loop_
_atom_type_symbol
_atom_type_description
_atom_type_scat_dispersion_real
_atom_type_scat_dispersion_imag
_atom_type_scat_source
C C 0.0181 0.0091 'International Tables Vol C Tables 4.2.6.8 and 6.1.1.4'
H H 0.0000 0.0000 'International Tables Vol C Tables 4.2.6.8 and 6.1.1.4'
N N 0.0311 0.0180 'International Tables Vol C Tables 4.2.6.8 and 6.1.1.4'
O O 0.0492 0.0322 'International Tables Vol C Tables 4.2.6.8 and 6.1.1.4'
S S 0.3331 0.5567 'International Tables Vol C Tables 4.2.6.8 and 6.1.1.4'

loop_
_geom_angle_atom_site_label_1
_geom_angle_atom_site_label_2
_geom_angle_atom_site_label_3
_geom_angle
S2 C1 H1A 109.5
S2 C1 H1B 109.5
H1A C1 H1B 109.5
S2 C1 H1C 109.5
H1A C1 H1C 109.5
H1B C1 H1C 109.5
C11 C6 C7 120.6(3)
C11 C6 N5 119.4(3)
C7 C6 N5 120.0(3)
C6 C7 C8 120.8(4)
C6 C7 H7 121(3)
C8 C7 H7 118(3)
C9 C8 C7 117.8(4)
C9 C8 C12 122.0(4)
C7 C8 C12 120.2(4)
C8 C9 C10 122.0(4)
C8 C9 H9 118(3)
C10 C9 H9 120(3)
C9 C10 C11 119.5(4)
C9 C10 H10 121(3)
C11 C10 H10 119(3)
C6 C11 C10 119.2(4)
C6 C11 H11 118(3)
C10 C11 H11 123(3)
C8 C12 H12A 109.5
C8 C12 H12B 109.5
H12A C12 H12B 109.5
C8 C12 H12C 109.5
H12A C12 H12C 109.5
H12B C12 H12C 109.5
C6 N5 S2 121.2(2)
C6 N5 H5N 111(2)
S2 N5 H5N 114(2)
O4 S2 O3 118.09(16)
O4 S2 N5 106.12(15)
O3 S2 N5 108.12(16)
O4 S2 C1 109.09(18)
O3 S2 C1 107.21(17)
N5 S2 C1 107.82(18)

loop_
_geom_bond_atom_site_label_1
_geom_bond_atom_site_label_2
_geom_bond_distance
C1 S2 1.749(4)
C1 H1A 0.9600
C1 H1B 0.9600
C1 H1C 0.9600
C6 C11 1.375(5)
C6 C7 1.378(5)
C6 N5 1.446(4)
C7 C8 1.389(5)
C7 H7 0.87(4)
C8 C9 1.370(6)
C8 C12 1.500(5)
C9 C10 1.380(6)
C9 H9 0.87(4)
C10 C11 1.385(5)
C10 H10 0.90(4)
C11 H11 0.92(4)
C12 H12A 0.9600
C12 H12B 0.9600
C12 H12C 0.9600
N5 S2 1.618(3)
N5 H5N 0.856(10)
O3 S2 1.436(2)
O4 S2 1.426(2)

loop_
_geom_hbond_atom_site_label_D
_geom_hbond_atom_site_label_H
_geom_hbond_atom_site_label_A
_geom_hbond_site_symmetry_A
_geom_hbond_distance_DH
_geom_hbond_distance_HA
_geom_hbond_distance_DA
_geom_hbond_angle_DHA
N5 H5N O3 8_566 0.856(10) 2.144(12) 2.990(4) 169(3)

loop_
_geom_torsion_atom_site_label_1
_geom_torsion_atom_site_label_2
_geom_torsion_atom_site_label_3
_geom_torsion_atom_site_label_4
_geom_torsion
C11 C6 C7 C8 2.8(6)
N5 C6 C7 C8 -179.7(3)
C6 C7 C8 C9 -2.0(6)
C6 C7 C8 C12 177.6(4)
C7 C8 C9 C10 -0.6(6)
C12 C8 C9 C10 179.8(4)
C8 C9 C10 C11 2.3(7)
C7 C6 C11 C10 -1.0(6)
N5 C6 C11 C10 -178.5(4)
C9 C10 C11 C6 -1.5(6)
C11 C6 N5 S2 -114.3(3)
C7 C6 N5 S2 68.2(4)
C6 N5 S2 O4 174.6(3)
C6 N5 S2 O3 -57.7(3)
C6 N5 S2 C1 57.9(3)

loop_
_cod_related_entry_id
_cod_related_entry_database
_cod_related_entry_code
1 ChemSpider 582272
